data_7248004
loop_
_publ_author_name
'Ohtsuka, Naoya'
'Ota, Hino'
'Sugiura, Satoshi'
'Kakinuma, Shuya'
'Sugiyama, Haruki'
'Suzuki, Toshiyasu'
'Momiyama, Norie'

_publ_section_title
;
 Perfluorohalogenated naphthalenes: synthesis, crystal structure, and
 intermolecular interaction
;
_journal_issue 6
_journal_name_full CrystEngComm
_journal_page_first 764
_journal_page_last 772
_journal_paper_doi 10.1039/D3CE01124K
_journal_volume 26
_journal_year 2024
_chemical_formula_moiety 'C3 F2 I'
_chemical_formula_sum 'C3 F2 I'
_chemical_formula_weight 200.93
_space_group_crystal_system monoclinic
_space_group_IT_number 14
_space_group_name_Hall '-P 2ybc'
_space_group_name_H-M_alt 'P 1 21/c 1'
_atom_sites_solution_primary direct
_atom_sites_solution_secondary difmap
_audit_update_record
;
2023-07-02 deposited with the CCDC.	2024-01-03 downloaded from the CCDC.
;
_cell_angle_alpha 90.0000
_cell_angle_beta 100.291(9)
_cell_angle_gamma 90.0000
_cell_formula_units_Z 4
_cell_length_a 7.9881(8)
_cell_length_b 6.0289(4)
_cell_length_c 9.0193(10)
_cell_measurement_reflns_used 1542
_cell_measurement_temperature 296
_cell_measurement_theta_max 29.16
_cell_measurement_theta_min 2.60
_cell_volume 427.38(7)
_computing_cell_refinement 'CrysAlisPro 1.171.40.53 (Rigaku OD, 2019)'
_computing_data_collection 'CrysAlisPro 1.171.40.53 (Rigaku OD, 2019)'
_computing_data_reduction 'CrysAlisPro 1.171.40.53 (Rigaku OD, 2019)'
_computing_molecular_graphics 'CrystalStructure 4.3'
_computing_publication_material 'CrystalStructure 4.3 (Rigaku, 2019)'
_computing_structure_refinement 'SHELXL Version 2018/3 (Sheldrick, 2008)'
_computing_structure_solution 'SHELXT Version 2018/2 (Sheldrick, 2014)'
_diffrn_ambient_temperature 296
_diffrn_detector_area_resol_mean 10.000
_diffrn_measured_fraction_theta_full 0.981
_diffrn_measured_fraction_theta_max 0.981
_diffrn_measurement_device_type 'Rigaku XtaLAB P200'
_diffrn_measurement_method \w
_diffrn_radiation_type 'Mo K\a'
_diffrn_radiation_wavelength 0.71073
_diffrn_reflns_av_R_equivalents 0.0553
_diffrn_reflns_av_unetI/netI 0.0461
_diffrn_reflns_Laue_measured_fraction_full 0.981
_diffrn_reflns_Laue_measured_fraction_max 0.981
_diffrn_reflns_limit_h_max 9
_diffrn_reflns_limit_h_min -8
_diffrn_reflns_limit_k_max 5
_diffrn_reflns_limit_k_min -7
_diffrn_reflns_limit_l_max 10
_diffrn_reflns_limit_l_min -10
_diffrn_reflns_number 2554
_diffrn_reflns_point_group_measured_fraction_full 0.981
_diffrn_reflns_point_group_measured_fraction_max 0.981
_diffrn_reflns_theta_full 25.242
_diffrn_reflns_theta_max 25.343
_diffrn_reflns_theta_min 2.591
_diffrn_standards_number 0
_exptl_absorpt_coefficient_mu 7.366
_exptl_absorpt_correction_T_max 0.580
_exptl_absorpt_correction_T_min 0.351
_exptl_absorpt_correction_type multi-scan
_exptl_absorpt_process_details
;
CrysAlisPro 1.171.40.53 (Rigaku Oxford Diffraction, 2019)
Empirical absorption correction using spherical harmonics,
 implemented in SCALE3 ABSPACK scaling algorithm.
;
_exptl_crystal_colour colourless
_exptl_crystal_density_diffrn 3.123
_exptl_crystal_density_method 'not measured'
_exptl_crystal_description block
_exptl_crystal_F_000 356.00
_exptl_crystal_size_max 0.200
_exptl_crystal_size_mid 0.086
_exptl_crystal_size_min 0.074
_refine_diff_density_max 0.92
_refine_diff_density_min -0.79
_refine_ls_extinction_method none
_refine_ls_goodness_of_fit_ref 1.080
_refine_ls_number_parameters 55
_refine_ls_number_reflns 769
_refine_ls_number_restraints 0
_refine_ls_R_factor_all 0.0361
_refine_ls_R_factor_gt 0.0327
_refine_ls_shift/su_max 0.000
_refine_ls_structure_factor_coef Fsqd
_refine_ls_weighting_details 'w = 1/[\s^2^(Fo^2^)+(0.0455P)^2^] where P=(Fo^2^+2Fc^2^)/3'
_refine_ls_weighting_scheme calc
_refine_ls_wR_factor_gt 0.0818
_refine_ls_wR_factor_ref 0.0848
_reflns_Friedel_coverage 0.000
_reflns_number_gt 695
_reflns_number_total 769
_reflns_threshold_expression F^2^>2.0\s(F^2^)
_cod_data_source_file d3ce01124k2.cif
_cod_data_source_block F4I2Bz
_cod_depositor_comments 'Adding full bibliography for 7248004--7248006.cif.'
_cod_database_code 7248004

loop_
_space_group_symop_id
_space_group_symop_operation_xyz
1 +X,+Y,+Z
2 -X,1/2+Y,1/2-Z
3 -X,-Y,-Z
4 +X,-1/2-Y,-1/2+Z

loop_
_atom_site_label
_atom_site_type_symbol
_atom_site_fract_x
_atom_site_fract_y
_atom_site_fract_z
_atom_site_U_iso_or_equiv
_atom_site_adp_type
_atom_site_occupancy
_atom_site_site_symmetry_order
_atom_site_calc_flag
_atom_site_refinement_flags_posn
_atom_site_refinement_flags_adp
_atom_site_refinement_flags_occupancy
_atom_site_disorder_assembly
_atom_site_disorder_group
I1 I 0.16370(5) 0.18650(6) 0.31055(4) 0.0305(2) Uani 1 1 d . . . . .
F2 F 0.4334(4) 0.8857(5) 0.6322(4) 0.0329(8) Uani 1 1 d . . . . .
F3 F 0.1759(4) 0.6434(5) 0.4865(4) 0.0298(8) Uani 1 1 d . . . . .
C4 C 0.3662(7) 0.3740(8) 0.4245(6) 0.0224(12) Uani 1 1 d . . . . .
C5 C 0.4677(8) 0.6947(7) 0.5668(6) 0.0229(13) Uani 1 1 d . . . . .
C6 C 0.3352(7) 0.5705(8) 0.4921(6) 0.0233(12) Uani 1 1 d . . . . .

loop_
_atom_site_aniso_label
_atom_site_aniso_U_11
_atom_site_aniso_U_22
_atom_site_aniso_U_33
_atom_site_aniso_U_23
_atom_site_aniso_U_13
_atom_site_aniso_U_12
I1 0.0232(3) 0.0326(3) 0.0339(3) -0.00673(13) -0.0002(2) -0.00420(12)
F2 0.031(2) 0.0253(14) 0.043(2) -0.0122(14) 0.0064(15) 0.0048(13)
F3 0.0145(19) 0.0334(15) 0.0415(19) -0.0017(14) 0.0050(15) 0.0076(13)
C4 0.027(4) 0.022(2) 0.016(3) 0.004(2) -0.001(2) 0.000(2)
C5 0.025(4) 0.023(3) 0.022(3) -0.0001(18) 0.008(3) 0.008(2)
C6 0.023(3) 0.024(2) 0.024(3) 0.0059(19) 0.005(2) 0.002(2)

loop_
_atom_type_symbol
_atom_type_description
_atom_type_scat_dispersion_real
_atom_type_scat_dispersion_imag
_atom_type_scat_source
F F 0.0171 0.0103
;
International Tables for Crystallography
(Vol. C, Tables 4.2.6.8 and 6.1.1.4)
;
I I -0.4742 1.8119
;
International Tables for Crystallography
(Vol. C, Tables 4.2.6.8 and 6.1.1.4)
;
C C 0.0033 0.0016
;
International Tables for Crystallography
(Vol. C, Tables 4.2.6.8 and 6.1.1.4)
;

loop_
_geom_angle_atom_site_label_1
_geom_angle_atom_site_label_2
_geom_angle_atom_site_label_3
_geom_angle
_geom_angle_site_symmetry_1
_geom_angle_site_symmetry_3
_geom_angle_publ_flag
C6 C4 C5 118.8(5) . 3_666 ?
C6 C4 I1 120.0(4) . . ?
C5 C4 I1 121.3(4) 3_666 . ?
F2 C5 C6 118.9(5) . . ?
F2 C5 C4 120.1(5) . 3_666 ?
C6 C5 C4 121.0(5) . 3_666 ?
F3 C6 C5 119.0(4) . . ?
F3 C6 C4 120.8(5) . . ?
C5 C6 C4 120.2(5) . . ?

loop_
_geom_bond_atom_site_label_1
_geom_bond_atom_site_label_2
_geom_bond_distance
_geom_bond_site_symmetry_2
_geom_bond_publ_flag
I1 C4 2.087(5) . ?
F2 C5 1.344(6) . ?
F3 C6 1.338(6) . ?
C4 C6 1.375(7) . ?
C4 C5 1.379(8) 3_666 ?
C5 C6 1.371(8) . ?

loop_
_geom_torsion_atom_site_label_1
_geom_torsion_atom_site_label_2
_geom_torsion_atom_site_label_3
_geom_torsion_atom_site_label_4
_geom_torsion
_geom_torsion_site_symmetry_1
_geom_torsion_site_symmetry_2
_geom_torsion_site_symmetry_3
_geom_torsion_site_symmetry_4
_geom_torsion_publ_flag
F2 C5 C6 F3 0.1(7) . . . . ?
C4 C5 C6 F3 180.0(5) 3_666 . . . ?
F2 C5 C6 C4 -179.8(4) . . . . ?
C4 C5 C6 C4 0.0(8) 3_666 . . . ?
C5 C4 C6 F3 -180.0(5) 3_666 . . . ?
I1 C4 C6 F3 0.2(6) . . . . ?
C5 C4 C6 C5 0.0(8) 3_666 . . . ?
I1 C4 C6 C5 -179.8(4) . . . . ?
